data_7037739
loop_
_publ_author_name
'Kapitein, Manuel'
'Balmer, Markus'
'Niemeier, Lukas'
'von H\"anisch, Carsten'

_publ_section_title
;
 Cyclic NHC-stabilized silylphosphinoalanes and -gallanes.
;
_journal_issue 14
_journal_name_full 'Dalton transactions (Cambridge, England : 2003)'
_journal_page_first 6275
_journal_page_last 6281
_journal_paper_doi 10.1039/c5dt03889h
_journal_volume 45
_journal_year 2016
_chemical_absolute_configuration rmad
_chemical_formula_moiety 'C38 H58 Ga2 N2 P2 Si2'
_chemical_formula_sum 'C38 H58 Ga2 N2 P2 Si2'
_chemical_formula_weight 800.42
_space_group_crystal_system orthorhombic
_space_group_IT_number 43
_space_group_name_Hall 'F 2 -2d'
_space_group_name_H-M_alt 'F d d 2'
_symmetry_space_group_name_Hall 'F 2 -2d'
_symmetry_space_group_name_H-M 'F d d 2'
_atom_sites_solution_hydrogens mixed
_audit_creation_date 2015-10-27
_audit_creation_method
;
Olex2 1.2
(compiled 2015.09.30 svn.r3233 for OlexSys, GUI svn.r5103)
;
_audit_update_record
;
2015-11-05 deposited with the CCDC.
2015-12-15 downloaded from the CCDC.
;
_cell_angle_alpha 90
_cell_angle_beta 90
_cell_angle_gamma 90
_cell_formula_units_Z 8
_cell_length_a 15.355(3)
_cell_length_b 52.413(9)
_cell_length_c 10.2974(16)
_cell_measurement_temperature 100.0
_cell_volume 8287(3)
_computing_cell_refinement 'SAINT v8.27A (Bruker, 2012)'
_computing_data_collection 'SAINT v8.27A (Bruker, 2012)'
_computing_data_reduction 'SAINT v8.27A (Bruker, 2012)'
_computing_molecular_graphics 'Olex2 (Dolomanov et al., 2009)'
_computing_publication_material 'Olex2 (Dolomanov et al., 2009)'
_computing_structure_refinement 'ShelXL (Sheldrick, 2015)'
_computing_structure_solution 'ShelXS (Sheldrick, 2008)'
_diffrn_ambient_temperature 100.0
_diffrn_detector 'Bruker APEX2 area detector'
_diffrn_detector_area_resol_mean 7.9
_diffrn_detector_type 'CCD area detector'
_diffrn_measured_fraction_theta_full 0.999
_diffrn_measured_fraction_theta_max 0.996
_diffrn_measurement_device 'three-circle diffractometer'
_diffrn_measurement_method '\w scans'
_diffrn_radiation_monochromator graphite
_diffrn_radiation_probe x-ray
_diffrn_radiation_type MoK\a
_diffrn_radiation_wavelength 0.71073
_diffrn_reflns_av_R_equivalents 0.0684
_diffrn_reflns_av_unetI/netI 0.0578
_diffrn_reflns_Laue_measured_fraction_full 0.999
_diffrn_reflns_Laue_measured_fraction_max 0.996
_diffrn_reflns_limit_h_max 19
_diffrn_reflns_limit_h_min -19
_diffrn_reflns_limit_k_max 66
_diffrn_reflns_limit_k_min -58
_diffrn_reflns_limit_l_max 13
_diffrn_reflns_limit_l_min -13
_diffrn_reflns_number 22808
_diffrn_reflns_point_group_measured_fraction_full 0.999
_diffrn_reflns_point_group_measured_fraction_max 0.997
_diffrn_reflns_theta_full 25.000
_diffrn_reflns_theta_max 27.158
_diffrn_reflns_theta_min 2.652
_diffrn_source 'microfocus sealed X-ray tube'
_diffrn_source_type 'Incoatec I\ms'
_exptl_absorpt_coefficient_mu 1.463
_exptl_absorpt_correction_T_max 0.7452
_exptl_absorpt_correction_T_min 0.6079
_exptl_absorpt_correction_type multi-scan
_exptl_absorpt_process_details 'SADABS-2012/1 (Bruker,2012) was used for absorption correction.'
_exptl_crystal_colour 'light colourless'
_exptl_crystal_colour_modifier light
_exptl_crystal_colour_primary colourless
_exptl_crystal_density_diffrn 1.283
_exptl_crystal_description block
_exptl_crystal_F_000 3360
_exptl_crystal_size_max 0.214
_exptl_crystal_size_mid 0.154
_exptl_crystal_size_min 0.103
_refine_diff_density_max 0.328
_refine_diff_density_min -0.607
_refine_diff_density_rms 0.073
_refine_ls_abs_structure_details
;
 Refined as an inversion twin.
;
_refine_ls_abs_structure_Flack 0.015(14)
_refine_ls_extinction_method none
_refine_ls_goodness_of_fit_ref 1.073
_refine_ls_hydrogen_treatment mixed
_refine_ls_matrix_type full
_refine_ls_number_parameters 218
_refine_ls_number_reflns 4585
_refine_ls_number_restraints 1
_refine_ls_restrained_S_all 1.073
_refine_ls_R_factor_all 0.0511
_refine_ls_R_factor_gt 0.0367
_refine_ls_shift/su_max 0.001
_refine_ls_shift/su_mean 0.000
_refine_ls_structure_factor_coef Fsqd
_refine_ls_weighting_details 'w=1/[\s^2^(Fo^2^)+19.2350P] where P=(Fo^2^+2Fc^2^)/3'
_refine_ls_weighting_scheme calc
_refine_ls_wR_factor_gt 0.0617
_refine_ls_wR_factor_ref 0.0650
_reflns_Friedel_coverage 0.895
_reflns_Friedel_fraction_full 0.999
_reflns_Friedel_fraction_max 0.997
_reflns_number_gt 3944
_reflns_number_total 4585
_reflns_threshold_expression 'I > 2\s(I)'
_cod_data_source_file c5dt03889h2.cif
_cod_data_source_block compound2
_cod_depositor_comments 'Adding full bibliography for 7037738--7037743.cif.'
_cod_original_cell_volume 8287(2)
_cod_database_code 7037739
_shelxl_version_number 2014-3
_shelx_space_group_comment
;
The symmetry employed for this shelxl refinement is uniquely defined
by the following loop, which should always be used as a source of
symmetry information in preference to the above space-group names.
They are only intended as comments.
;
_olex2_refinement_description
;
1. Twinned data refinement
 Scales: 0.985(14) 0.015(14)
2. Fixed Uiso
 At 1.2 times of:
  All C(H) groups
 At 1.5 times of:
  All C(H,H,H) groups
3. Others
 Fixed Uiso: H1(0.0005)
4.a Aromatic/amide H refined with riding coordinates:
 C8(H8), C12(H12), C11(H11), C10(H10), C17(H17), C9(H9), C15(H15), C19(H19),
 C18(H18), C16(H16)
4.b Idealised Me refined as rotating group:
 C1(H1A,H1B,H1C), C6(H6A,H6B,H6C), C7(H7A,H7B,H7C), C2(H2A,H2B,H2C), C3(H3A,
 H3B,H3C), C5(H5A,H5B,H5C)
;
_olex2_submission_special_instructions 'No special instructions were received'

loop_
_space_group_symop_operation_xyz
'x, y, z'
'-x, -y, z'
'-x+1/4, y+1/4, z+1/4'
'x+1/4, -y+1/4, z+1/4'
'x, y+1/2, z+1/2'
'-x, -y+1/2, z+1/2'
'-x+1/4, y+3/4, z+3/4'
'x+1/4, -y+3/4, z+3/4'
'x+1/2, y, z+1/2'
'-x+1/2, -y, z+1/2'
'-x+3/4, y+1/4, z+3/4'
'x+3/4, -y+1/4, z+3/4'
'x+1/2, y+1/2, z'
'-x+1/2, -y+1/2, z'
'-x+3/4, y+3/4, z+1/4'
'x+3/4, -y+3/4, z+1/4'

loop_
_atom_site_label
_atom_site_type_symbol
_atom_site_fract_x
_atom_site_fract_y
_atom_site_fract_z
_atom_site_U_iso_or_equiv
_atom_site_adp_type
_atom_site_occupancy
_atom_site_site_symmetry_order
_atom_site_calc_flag
_atom_site_refinement_flags_posn
Ga1 Ga 0.40340(2) 0.50080(2) 0.43973(4) 0.01137(11) Uani 1 1 d .
H1 H 0.345(2) 0.5008(7) 0.546(4) 0.000 Uiso 1 1 d .
P1 P 0.50370(8) 0.53269(2) 0.38320(10) 0.0137(2) Uani 1 1 d .
Si1 Si 0.51873(7) 0.56452(2) 0.52391(11) 0.0128(3) Uani 1 1 d .
N1 N 0.3077(2) 0.50122(7) 0.2943(3) 0.0142(8) Uani 1 1 d .
C8 C 0.6319(3) 0.59835(10) 0.3777(5) 0.0267(12) Uani 1 1 d .
H8 H 0.5807 0.6036 0.3333 0.032 Uiso 1 1 calc R
C1 C 0.2635(3) 0.47605(9) 0.2958(5) 0.0215(10) Uani 1 1 d .
H1A H 0.2372 0.4732 0.3813 0.032 Uiso 1 1 calc GR
H1B H 0.3061 0.4626 0.2780 0.032 Uiso 1 1 calc GR
H1C H 0.2180 0.4757 0.2292 0.032 Uiso 1 1 calc GR
C6 C 0.3958(3) 0.59142(12) 0.3647(6) 0.0348(15) Uani 1 1 d .
H6A H 0.3889 0.5752 0.3188 0.052 Uiso 1 1 calc GR
H6B H 0.4425 0.6013 0.3238 0.052 Uiso 1 1 calc GR
H6C H 0.3412 0.6010 0.3606 0.052 Uiso 1 1 calc GR
C7 C 0.4336(3) 0.61181(10) 0.5769(6) 0.0376(15) Uani 1 1 d .
H7A H 0.4769 0.6219 0.5296 0.056 Uiso 1 1 calc GR
H7B H 0.4545 0.6085 0.6653 0.056 Uiso 1 1 calc GR
H7C H 0.3785 0.6212 0.5807 0.056 Uiso 1 1 calc GR
C14 C 0.5263(3) 0.55688(8) 0.7033(4) 0.0156(9) Uani 1 1 d .
C2 C 0.2432(3) 0.52172(9) 0.3202(5) 0.0220(10) Uani 1 1 d .
H2A H 0.2725 0.5383 0.3183 0.033 Uiso 1 1 calc GR
H2B H 0.2170 0.5191 0.4059 0.033 Uiso 1 1 calc GR
H2C H 0.1977 0.5213 0.2536 0.033 Uiso 1 1 calc GR
C13 C 0.6251(3) 0.58063(9) 0.4781(4) 0.0159(10) Uani 1 1 d .
C3 C 0.3482(3) 0.50579(10) 0.1655(4) 0.0219(11) Uani 1 1 d .
H3A H 0.3895 0.4921 0.1463 0.033 Uiso 1 1 calc GR
H3B H 0.3790 0.5222 0.1666 0.033 Uiso 1 1 calc GR
H3C H 0.3028 0.5062 0.0986 0.033 Uiso 1 1 calc GR
C12 C 0.7025(3) 0.57358(10) 0.5394(5) 0.0244(11) Uani 1 1 d .
H12 H 0.7005 0.5616 0.6087 0.029 Uiso 1 1 calc R
C11 C 0.7824(3) 0.58359(11) 0.5019(5) 0.0313(13) Uani 1 1 d .
H11 H 0.8341 0.5784 0.5451 0.038 Uiso 1 1 calc R
C10 C 0.7868(3) 0.60090(10) 0.4032(5) 0.0285(12) Uani 1 1 d .
H10 H 0.8415 0.6077 0.3774 0.034 Uiso 1 1 calc R
C17 C 0.5204(3) 0.55037(10) 0.9753(4) 0.0273(12) Uani 1 1 d .
H17 H 0.5174 0.5484 1.0669 0.033 Uiso 1 1 calc R
C9 C 0.7118(3) 0.60849(11) 0.3411(5) 0.0340(13) Uani 1 1 d .
H9 H 0.7147 0.6207 0.2730 0.041 Uiso 1 1 calc R
C4 C 0.4192(3) 0.58628(9) 0.5064(5) 0.0223(11) Uani 1 1 d .
C15 C 0.5671(3) 0.57402(9) 0.7885(5) 0.0241(11) Uani 1 1 d .
H15 H 0.5970 0.5883 0.7535 0.029 Uiso 1 1 calc R
C5 C 0.3406(3) 0.57285(9) 0.5706(5) 0.0242(11) Uani 1 1 d .
H5A H 0.3515 0.5709 0.6639 0.036 Uiso 1 1 calc GR
H5B H 0.3325 0.5560 0.5314 0.036 Uiso 1 1 calc GR
H5C H 0.2880 0.5831 0.5573 0.036 Uiso 1 1 calc GR
C19 C 0.4839(3) 0.53608(8) 0.7591(4) 0.0177(10) Uani 1 1 d .
H19 H 0.4570 0.5238 0.7047 0.021 Uiso 1 1 calc R
C18 C 0.4803(3) 0.53305(10) 0.8941(5) 0.0262(12) Uani 1 1 d .
H18 H 0.4499 0.5189 0.9301 0.031 Uiso 1 1 calc R
C16 C 0.5653(3) 0.57075(10) 0.9211(5) 0.0291(12) Uani 1 1 d .
H16 H 0.5948 0.5825 0.9758 0.035 Uiso 1 1 calc R

loop_
_atom_site_aniso_label
_atom_site_aniso_U_11
_atom_site_aniso_U_22
_atom_site_aniso_U_33
_atom_site_aniso_U_23
_atom_site_aniso_U_13
_atom_site_aniso_U_12
Ga1 0.00803(18) 0.0157(2) 0.01044(18) 0.0002(2) 0.0001(2) -0.0014(3)
P1 0.0121(6) 0.0149(6) 0.0141(5) 0.0010(4) -0.0006(5) -0.0024(5)
Si1 0.0121(6) 0.0087(6) 0.0176(6) 0.0016(5) 0.0001(5) 0.0003(5)
N1 0.0100(18) 0.019(2) 0.0130(18) 0.0005(16) -0.0029(13) -0.0006(16)
C8 0.022(3) 0.029(3) 0.029(3) 0.005(2) -0.002(2) 0.000(2)
C1 0.017(2) 0.022(2) 0.026(3) 0.001(2) -0.006(2) -0.004(2)
C6 0.021(3) 0.037(4) 0.046(4) 0.025(3) 0.001(3) 0.007(3)
C7 0.028(3) 0.014(3) 0.071(4) 0.000(3) 0.008(3) 0.005(2)
C14 0.013(2) 0.014(2) 0.020(2) -0.0002(19) 0.0009(18) 0.0031(18)
C2 0.016(2) 0.027(3) 0.023(2) 0.001(2) -0.0036(19) 0.002(2)
C13 0.017(2) 0.012(2) 0.019(2) -0.0063(17) 0.0040(17) -0.0016(19)
C3 0.018(2) 0.040(3) 0.008(2) 0.0023(19) -0.0006(17) -0.005(2)
C12 0.019(3) 0.028(3) 0.026(3) 0.003(2) -0.003(2) -0.005(2)
C11 0.019(3) 0.040(3) 0.034(3) -0.004(3) -0.005(2) 0.000(2)
C10 0.021(3) 0.038(3) 0.027(3) -0.012(2) 0.010(2) -0.016(2)
C17 0.025(3) 0.039(3) 0.018(3) 0.003(2) 0.0012(19) 0.008(2)
C9 0.033(3) 0.042(4) 0.027(3) 0.009(2) 0.008(2) -0.011(3)
C4 0.016(2) 0.012(2) 0.038(3) 0.006(2) 0.000(2) 0.003(2)
C15 0.031(3) 0.020(3) 0.022(3) -0.003(2) -0.001(2) -0.004(2)
C5 0.020(3) 0.018(3) 0.035(3) 0.001(2) 0.005(2) 0.006(2)
C19 0.015(2) 0.017(2) 0.021(2) -0.0019(18) 0.0002(18) 0.0000(19)
C18 0.028(3) 0.025(3) 0.026(3) 0.001(2) 0.008(2) 0.000(2)
C16 0.036(3) 0.032(3) 0.019(3) -0.013(2) -0.004(2) -0.002(2)

loop_
_atom_type_symbol
_atom_type_description
_atom_type_scat_dispersion_real
_atom_type_scat_dispersion_imag
_atom_type_scat_source
C C 0.0033 0.0016 'International Tables Vol C Tables 4.2.6.8 and 6.1.1.4'
H H 0.0000 0.0000 'International Tables Vol C Tables 4.2.6.8 and 6.1.1.4'
Ga Ga 0.2307 1.6083 'International Tables Vol C Tables 4.2.6.8 and 6.1.1.4'
N N 0.0061 0.0033 'International Tables Vol C Tables 4.2.6.8 and 6.1.1.4'
P P 0.1023 0.0942 'International Tables Vol C Tables 4.2.6.8 and 6.1.1.4'
Si Si 0.0817 0.0704 'International Tables Vol C Tables 4.2.6.8 and 6.1.1.4'

loop_
_geom_angle_atom_site_label_1
_geom_angle_atom_site_label_2
_geom_angle_atom_site_label_3
_geom_angle
_geom_angle_site_symmetry_1
_geom_angle_site_symmetry_3
Ga1 Ga1 H1 129.4(15) 2_665 .
P1 Ga1 Ga1 50.82(3) 2_665 2_665
P1 Ga1 Ga1 50.50(3) . 2_665
P1 Ga1 H1 127.6(16) . .
P1 Ga1 H1 125.4(16) 2_665 .
P1 Ga1 P1 94.17(5) 2_665 .
N1 Ga1 Ga1 134.44(9) . 2_665
N1 Ga1 H1 96.1(15) . .
N1 Ga1 P1 104.93(11) . 2_665
N1 Ga1 P1 105.96(10) . .
Ga1 P1 Ga1 78.67(4) 2_665 .
Si1 P1 Ga1 116.19(6) . .
Si1 P1 Ga1 109.78(6) . 2_665
C14 Si1 P1 118.92(14) . .
C14 Si1 C13 106.48(19) . .
C14 Si1 C4 105.5(2) . .
C13 Si1 P1 105.13(14) . .
C13 Si1 C4 113.5(2) . .
C4 Si1 P1 107.62(17) . .
C1 N1 Ga1 107.6(3) . .
C1 N1 C2 109.6(4) . .
C1 N1 C3 110.2(4) . .
C2 N1 Ga1 110.2(3) . .
C3 N1 Ga1 110.3(3) . .
C3 N1 C2 108.9(4) . .
C13 C8 H8 119.3 . .
C9 C8 H8 119.3 . .
C9 C8 C13 121.5(5) . .
N1 C1 H1A 109.5 . .
N1 C1 H1B 109.5 . .
N1 C1 H1C 109.5 . .
H1A C1 H1B 109.5 . .
H1A C1 H1C 109.5 . .
H1B C1 H1C 109.5 . .
H6A C6 H6B 109.5 . .
H6A C6 H6C 109.5 . .
H6B C6 H6C 109.5 . .
C4 C6 H6A 109.5 . .
C4 C6 H6B 109.5 . .
C4 C6 H6C 109.5 . .
H7A C7 H7B 109.5 . .
H7A C7 H7C 109.5 . .
H7B C7 H7C 109.5 . .
C4 C7 H7A 109.5 . .
C4 C7 H7B 109.5 . .
C4 C7 H7C 109.5 . .
C15 C14 Si1 120.1(3) . .
C19 C14 Si1 122.6(3) . .
C19 C14 C15 116.8(4) . .
N1 C2 H2A 109.5 . .
N1 C2 H2B 109.5 . .
N1 C2 H2C 109.5 . .
H2A C2 H2B 109.5 . .
H2A C2 H2C 109.5 . .
H2B C2 H2C 109.5 . .
C8 C13 Si1 123.0(4) . .
C8 C13 C12 116.7(4) . .
C12 C13 Si1 120.1(4) . .
N1 C3 H3A 109.5 . .
N1 C3 H3B 109.5 . .
N1 C3 H3C 109.5 . .
H3A C3 H3B 109.5 . .
H3A C3 H3C 109.5 . .
H3B C3 H3C 109.5 . .
C13 C12 H12 119.1 . .
C11 C12 C13 121.7(5) . .
C11 C12 H12 119.1 . .
C12 C11 H11 119.9 . .
C10 C11 C12 120.2(5) . .
C10 C11 H11 119.9 . .
C11 C10 H10 120.1 . .
C11 C10 C9 119.7(5) . .
C9 C10 H10 120.1 . .
C18 C17 H17 120.5 . .
C18 C17 C16 119.0(4) . .
C16 C17 H17 120.5 . .
C8 C9 H9 119.9 . .
C10 C9 C8 120.2(5) . .
C10 C9 H9 119.9 . .
C6 C4 Si1 112.5(3) . .
C6 C4 C7 109.4(5) . .
C6 C4 C5 107.8(4) . .
C7 C4 Si1 111.0(3) . .
C7 C4 C5 107.8(4) . .
C5 C4 Si1 108.1(3) . .
C14 C15 H15 118.9 . .
C16 C15 C14 122.1(5) . .
C16 C15 H15 118.9 . .
C4 C5 H5A 109.5 . .
C4 C5 H5B 109.5 . .
C4 C5 H5C 109.5 . .
H5A C5 H5B 109.5 . .
H5A C5 H5C 109.5 . .
H5B C5 H5C 109.5 . .
C14 C19 H19 119.4 . .
C14 C19 C18 121.1(4) . .
C18 C19 H19 119.4 . .
C17 C18 C19 120.6(5) . .
C17 C18 H18 119.7 . .
C19 C18 H18 119.7 . .
C17 C16 H16 119.9 . .
C15 C16 C17 120.3(5) . .
C15 C16 H16 119.9 . .

loop_
_geom_bond_atom_site_label_1
_geom_bond_atom_site_label_2
_geom_bond_distance
_geom_bond_site_symmetry_2
Ga1 Ga1 2.9678(9) 2_665
Ga1 H1 1.42(4) .
Ga1 P1 2.3357(13) 2_665
Ga1 P1 2.3463(12) .
Ga1 N1 2.098(3) .
P1 Ga1 2.3357(13) 2_665
P1 Si1 2.2218(16) .
Si1 C14 1.893(5) .
Si1 C13 1.899(5) .
Si1 C4 1.915(5) .
N1 C1 1.484(6) .
N1 C2 1.486(6) .
N1 C3 1.484(5) .
C8 H8 0.9500 .
C8 C13 1.393(7) .
C8 C9 1.389(7) .
C1 H1A 0.9800 .
C1 H1B 0.9800 .
C1 H1C 0.9800 .
C6 H6A 0.9800 .
C6 H6B 0.9800 .
C6 H6C 0.9800 .
C6 C4 1.526(7) .
C7 H7A 0.9800 .
C7 H7B 0.9800 .
C7 H7C 0.9800 .
C7 C4 1.538(7) .
C14 C15 1.403(6) .
C14 C19 1.394(6) .
C2 H2A 0.9800 .
C2 H2B 0.9800 .
C2 H2C 0.9800 .
C13 C12 1.396(6) .
C3 H3A 0.9800 .
C3 H3B 0.9800 .
C3 H3C 0.9800 .
C12 H12 0.9500 .
C12 C11 1.388(7) .
C11 H11 0.9500 .
C11 C10 1.364(7) .
C10 H10 0.9500 .
C10 C9 1.376(7) .
C17 H17 0.9500 .
C17 C18 1.380(7) .
C17 C16 1.388(7) .
C9 H9 0.9500 .
C4 C5 1.546(6) .
C15 H15 0.9500 .
C15 C16 1.377(7) .
C5 H5A 0.9800 .
C5 H5B 0.9800 .
C5 H5C 0.9800 .
C19 H19 0.9500 .
C19 C18 1.400(6) .
C18 H18 0.9500 .
C16 H16 0.9500 .

loop_
_geom_torsion_atom_site_label_1
_geom_torsion_atom_site_label_2
_geom_torsion_atom_site_label_3
_geom_torsion_atom_site_label_4
_geom_torsion
P1 Si1 C14 C15 156.1(3)
P1 Si1 C14 C19 -31.7(4)
P1 Si1 C13 C8 81.6(4)
P1 Si1 C13 C12 -93.7(4)
Si1 C14 C15 C16 172.2(4)
Si1 C14 C19 C18 -170.6(3)
Si1 C13 C12 C11 175.2(4)
C8 C13 C12 C11 -0.4(7)
C14 Si1 C13 C8 -151.3(4)
C14 Si1 C13 C12 33.3(4)
C14 C15 C16 C17 -1.5(8)
C14 C19 C18 C17 -1.4(7)
C13 Si1 C14 C15 37.8(4)
C13 Si1 C14 C19 -150.0(4)
C13 C8 C9 C10 0.7(8)
C13 C12 C11 C10 0.4(8)
C12 C11 C10 C9 0.2(8)
C11 C10 C9 C8 -0.8(8)
C9 C8 C13 Si1 -175.6(4)
C9 C8 C13 C12 -0.2(7)
C4 Si1 C14 C15 -83.1(4)
C4 Si1 C14 C19 89.1(4)
C4 Si1 C13 C8 -35.7(5)
C4 Si1 C13 C12 149.0(4)
C15 C14 C19 C18 1.9(7)
C19 C14 C15 C16 -0.5(7)
C18 C17 C16 C15 2.1(8)
C16 C17 C18 C19 -0.7(7)

loop_
_twin_individual_id
_twin_individual_mass_fraction_refined
1 0.985(14)
2 0.015(14)
